data_2233611
loop_
_publ_author_name
'Ravikumar, N.'
'Gopikrishna, G.'
'Solomon, K. Anand'

_publ_section_title
;
 3,3'-[(4-Nitrophenyl)methylene]bis(4-hydroxy-2<i>H</i>-chromen-2-one)
;
_journal_coeditor_code RK2323
_journal_issue 2
_journal_name_full 'Acta Crystallographica Section E'
_journal_page_first o265
_journal_paper_doi 10.1107/S1600536811054778
_journal_volume 68
_journal_year 2012
_chemical_formula_iupac 'C25 H15 N O8'
_chemical_formula_moiety 'C25 H15 N O8'
_chemical_formula_sum 'C25 H15 N O8'
_chemical_formula_weight 457.38
_chemical_name_systematic
;
3,3'-[(4-Nitrophenyl)methylene]bis(4-hydroxy-2<i>H</i>-chromen-2-one)
;
_space_group_IT_number 33
_symmetry_cell_setting orthorhombic
_symmetry_space_group_name_Hall 'P 2c -2n'
_symmetry_space_group_name_H-M 'P n a 21'
_atom_sites_solution_hydrogens geom
_atom_sites_solution_primary direct
_atom_sites_solution_secondary difmap
_audit_creation_method SHELXL97
_cell_angle_alpha 90.00
_cell_angle_beta 90.00
_cell_angle_gamma 90.00
_cell_formula_units_Z 4
_cell_length_a 14.0061(6)
_cell_length_b 14.1511(6)
_cell_length_c 10.4179(4)
_cell_measurement_reflns_used 6438
_cell_measurement_temperature 295(2)
_cell_measurement_theta_max 24.20
_cell_measurement_theta_min 2.05
_cell_volume 2064.85(15)
_computing_cell_refinement '<i>SAINT</i> (Bruker, 2004)'
_computing_data_collection '<i>APEX2</i> (Bruker, 2004)'
_computing_data_reduction '<i>SAINT</i> (Bruker, 2004)'
_computing_molecular_graphics
;
<i>ORTEP-3</i> (Farrugia, 1997) and <i>Mercury</i> (Macrae <i>et
al.</i>, 2006)
;
_computing_publication_material '<i>PLATON</i> (Spek, 2009)'
_computing_structure_refinement '<i>SHELXL97</i> (Sheldrick, 2008)'
_computing_structure_solution '<i>SIR92</i> (Altomare <i>et al.</i>, 1993)'
_diffrn_ambient_temperature 295(2)
_diffrn_measured_fraction_theta_full 1.000
_diffrn_measured_fraction_theta_max 1.000
_diffrn_measurement_device_type 'Bruker Kappa APEXII CCD'
_diffrn_measurement_method '\w and \f scans'
_diffrn_radiation_monochromator graphite
_diffrn_radiation_source 'fine-focus sealed tube'
_diffrn_radiation_type MoK\a
_diffrn_radiation_wavelength 0.71073
_diffrn_reflns_av_R_equivalents 0.0299
_diffrn_reflns_av_sigmaI/netI 0.0245
_diffrn_reflns_limit_h_max 16
_diffrn_reflns_limit_h_min -15
_diffrn_reflns_limit_k_max 16
_diffrn_reflns_limit_k_min -16
_diffrn_reflns_limit_l_max 12
_diffrn_reflns_limit_l_min -12
_diffrn_reflns_number 15733
_diffrn_reflns_theta_full 24.28
_diffrn_reflns_theta_max 24.28
_diffrn_reflns_theta_min 2.05
_exptl_absorpt_coefficient_mu 0.112
_exptl_absorpt_correction_T_max 0.9726
_exptl_absorpt_correction_T_min 0.9020
_exptl_absorpt_correction_type multi-scan
_exptl_absorpt_process_details '(<i>SADABS</i>; Bruker, 2004)'
_exptl_crystal_colour orange
_exptl_crystal_density_diffrn 1.471
_exptl_crystal_density_method 'not measured'
_exptl_crystal_description block
_exptl_crystal_F_000 944
_exptl_crystal_size_max 0.35
_exptl_crystal_size_mid 0.30
_exptl_crystal_size_min 0.25
_refine_diff_density_max 0.220
_refine_diff_density_min -0.138
_refine_ls_extinction_coef 0.0066(11)
_refine_ls_extinction_expression Fc^*^=kFc[1+0.001xFc^2^\l^3^/sin(2\q)]^-1/4^
_refine_ls_extinction_method '<i>SHELXL97</i> (Sheldrick, 2008)'
_refine_ls_goodness_of_fit_ref 1.041
_refine_ls_hydrogen_treatment constr
_refine_ls_matrix_type full
_refine_ls_number_parameters 310
_refine_ls_number_reflns 3316
_refine_ls_number_restraints 1
_refine_ls_restrained_S_all 1.041
_refine_ls_R_factor_all 0.0398
_refine_ls_R_factor_gt 0.0326
_refine_ls_shift/su_max 0.000
_refine_ls_shift/su_mean 0.000
_refine_ls_structure_factor_coef Fsqd
_refine_ls_weighting_details 'calc w=1/[\s^2^(Fo^2^)+(0.0543P)^2^+0.1473P] where P=(Fo^2^+2Fc^2^)/3'
_refine_ls_weighting_scheme calc
_refine_ls_wR_factor_gt 0.0843
_refine_ls_wR_factor_ref 0.0892
_reflns_number_gt 2913
_reflns_number_total 3316
_reflns_threshold_expression I>2\s(I)
_cod_data_source_file rk2323.cif
_cod_data_source_block I
_cod_database_code 2233611
_cod_database_fobs_code 2233611

loop_
_symmetry_equiv_pos_as_xyz
'x, y, z'
'-x, -y, z+1/2'
'-x+1/2, y+1/2, z+1/2'
'x+1/2, -y+1/2, z'

loop_
_atom_site_type_symbol
_atom_site_label
_atom_site_fract_x
_atom_site_fract_y
_atom_site_fract_z
_atom_site_U_iso_or_equiv
_atom_site_adp_type
_atom_site_calc_flag
_atom_site_refinement_flags
_atom_site_occupancy
_atom_site_symmetry_multiplicity
C C1 0.65097(16) 0.52018(16) 0.9180(2) 0.0425(5) Uani d . 1 1
C C2 0.67257(16) 0.67214(16) 0.8278(2) 0.0465(5) Uani d . 1 1
C C3 0.73555(19) 0.7470(2) 0.8087(3) 0.0672(7) Uani d . 1 1
H H3 0.7965 0.7461 0.8442 0.081 Uiso calc R 1 1
C C4 0.7053(2) 0.8221(2) 0.7359(4) 0.0817(9) Uani d . 1 1
H H4 0.7464 0.8724 0.7210 0.098 Uiso calc R 1 1
C C5 0.6141(2) 0.82367(19) 0.6844(3) 0.0757(9) Uani d . 1 1
H H5 0.5947 0.8751 0.6353 0.091 Uiso calc R 1 1
C C6 0.55268(19) 0.75111(17) 0.7049(3) 0.0585(6) Uani d . 1 1
H H6 0.4915 0.7531 0.6704 0.070 Uiso calc R 1 1
C C7 0.58132(16) 0.67400(16) 0.7773(2) 0.0455(5) Uani d . 1 1
C C8 0.52015(15) 0.59312(15) 0.80351(19) 0.0412(5) Uani d . 1 1
C C9 0.55171(14) 0.52169(14) 0.87827(19) 0.0374(5) Uani d . 1 1
C C10 0.49380(14) 0.43608(14) 0.9198(2) 0.0377(5) Uani d . 1 1
H H10 0.5301 0.4097 0.9918 0.045 Uiso calc R 1 1
C C11 0.49566(14) 0.35862(15) 0.81912(19) 0.0403(5) Uani d . 1 1
C C12 0.42673(16) 0.36412(15) 0.7157(2) 0.0422(5) Uani d . 1 1
C C13 0.49157(18) 0.22343(14) 0.6267(2) 0.0492(6) Uani d . 1 1
C C14 0.4862(2) 0.15815(18) 0.5260(3) 0.0643(7) Uani d . 1 1
H H14 0.4379 0.1614 0.4650 0.077 Uiso calc R 1 1
C C15 0.5557(2) 0.08853(19) 0.5208(3) 0.0742(9) Uani d . 1 1
H H15 0.5537 0.0436 0.4556 0.089 Uiso calc R 1 1
C C16 0.6277(2) 0.08488(19) 0.6106(3) 0.0698(8) Uani d . 1 1
H H16 0.6742 0.0382 0.6047 0.084 Uiso calc R 1 1
C C17 0.6315(2) 0.14788(16) 0.7066(3) 0.0623(7) Uani d . 1 1
H H17 0.6806 0.1441 0.7665 0.075 Uiso calc R 1 1
C C18 0.56350(17) 0.21869(15) 0.7178(2) 0.0486(6) Uani d . 1 1
C C19 0.56297(16) 0.29003(15) 0.8164(2) 0.0484(6) Uani d . 1 1
C C20 0.39601(14) 0.45796(15) 0.9770(2) 0.0389(5) Uani d . 1 1
C C21 0.37848(15) 0.54447(15) 1.0351(2) 0.0453(5) Uani d . 1 1
H H21 0.4233 0.5926 1.0277 0.054 Uiso calc R 1 1
C C22 0.29604(17) 0.56044(17) 1.1036(2) 0.0516(6) Uani d . 1 1
H H22 0.2853 0.6184 1.1431 0.062 Uiso calc R 1 1
C C23 0.22999(15) 0.48919(18) 1.1123(2) 0.0503(6) Uani d . 1 1
C C24 0.24222(17) 0.40444(18) 1.0508(2) 0.0534(6) Uani d . 1 1
H H24 0.1951 0.3582 1.0537 0.064 Uiso calc R 1 1
C C25 0.32609(17) 0.38952(15) 0.9845(2) 0.0472(5) Uani d . 1 1
H H25 0.3358 0.3318 0.9438 0.057 Uiso calc R 1 1
N N1 0.14454(16) 0.5031(2) 1.1934(2) 0.0652(6) Uani d . 1 1
O O1 0.69024(11) 0.45293(11) 0.96905(17) 0.0531(4) Uani d . 1 1
O O2 0.70638(10) 0.59589(11) 0.89430(15) 0.0509(4) Uani d . 1 1
O O3 0.43458(11) 0.59699(11) 0.74979(15) 0.0502(4) Uani d . 1 1
H H3A 0.4116 0.5438 0.7469 0.075 Uiso calc R 1 1
O O4 0.42395(12) 0.29414(11) 0.62710(16) 0.0528(4) Uani d . 1 1
O O5 0.37047(12) 0.42867(11) 0.70029(16) 0.0515(4) Uani d . 1 1
O O6 0.63447(12) 0.28370(12) 0.90099(19) 0.0663(5) Uani d . 1 1
H H6A 0.6486 0.3367 0.9266 0.099 Uiso calc R 1 1
O O7 0.08403(15) 0.44080(18) 1.1938(3) 0.0931(7) Uani d . 1 1
O O8 0.13895(14) 0.57467(17) 1.2562(2) 0.0814(6) Uani d . 1 1

loop_
_atom_site_aniso_label
_atom_site_aniso_U_11
_atom_site_aniso_U_22
_atom_site_aniso_U_33
_atom_site_aniso_U_12
_atom_site_aniso_U_13
_atom_site_aniso_U_23
C1 0.0420(12) 0.0473(13) 0.0382(11) 0.0001(11) 0.0025(9) -0.0094(10)
C2 0.0413(12) 0.0472(13) 0.0511(13) -0.0003(11) 0.0030(11) -0.0054(11)
C3 0.0438(14) 0.0689(17) 0.089(2) -0.0088(13) 0.0035(14) -0.0068(16)
C4 0.0630(19) 0.0618(17) 0.120(3) -0.0202(14) 0.0069(18) 0.0188(19)
C5 0.0685(19) 0.0583(16) 0.100(2) -0.0043(14) 0.0060(17) 0.0207(16)
C6 0.0534(15) 0.0545(14) 0.0677(16) 0.0010(12) 0.0029(12) 0.0087(13)
C7 0.0428(12) 0.0449(12) 0.0488(12) -0.0003(10) 0.0089(10) -0.0043(10)
C8 0.0337(11) 0.0490(13) 0.0409(12) 0.0026(10) 0.0026(9) -0.0021(10)
C9 0.0342(11) 0.0427(11) 0.0354(11) 0.0005(9) 0.0016(9) -0.0049(9)
C10 0.0369(12) 0.0417(11) 0.0345(10) 0.0026(9) -0.0070(9) 0.0004(9)
C11 0.0389(11) 0.0412(12) 0.0409(12) -0.0014(9) 0.0022(10) 0.0040(9)
C12 0.0509(14) 0.0389(11) 0.0368(11) -0.0038(11) 0.0033(10) 0.0010(10)
C13 0.0604(14) 0.0345(11) 0.0526(13) -0.0015(10) 0.0142(12) 0.0055(10)
C14 0.0851(18) 0.0583(15) 0.0494(14) -0.0100(15) 0.0073(14) -0.0014(13)
C15 0.112(3) 0.0490(15) 0.0616(18) -0.0094(16) 0.0349(18) -0.0098(13)
C16 0.0773(19) 0.0537(15) 0.079(2) 0.0051(14) 0.0275(18) 0.0036(15)
C17 0.0576(15) 0.0484(14) 0.0809(18) 0.0018(12) 0.0105(13) 0.0003(15)
C18 0.0493(13) 0.0425(12) 0.0541(13) -0.0059(11) 0.0042(11) 0.0039(11)
C19 0.0480(13) 0.0442(12) 0.0531(14) -0.0025(11) -0.0030(11) 0.0054(11)
C20 0.0373(11) 0.0486(12) 0.0307(10) -0.0013(10) -0.0040(9) 0.0031(9)
C21 0.0401(12) 0.0518(13) 0.0441(12) -0.0054(10) 0.0010(10) -0.0027(11)
C22 0.0475(13) 0.0621(14) 0.0452(13) 0.0028(11) 0.0019(11) -0.0027(12)
C23 0.0352(12) 0.0741(16) 0.0417(11) 0.0025(11) 0.0000(10) 0.0101(13)
C24 0.0461(13) 0.0652(16) 0.0488(13) -0.0126(12) 0.0014(11) 0.0093(12)
C25 0.0521(14) 0.0474(12) 0.0421(12) -0.0071(11) 0.0002(11) 0.0001(10)
N1 0.0462(13) 0.0952(18) 0.0543(13) 0.0153(13) 0.0055(11) 0.0188(14)
O1 0.0451(9) 0.0569(9) 0.0572(9) 0.0081(8) -0.0130(8) -0.0037(8)
O2 0.0381(8) 0.0581(9) 0.0565(9) -0.0053(8) -0.0031(7) -0.0013(8)
O3 0.0418(9) 0.0545(9) 0.0544(10) 0.0002(7) -0.0068(7) 0.0087(8)
O4 0.0626(10) 0.0494(9) 0.0464(9) 0.0000(8) -0.0093(8) -0.0036(8)
O5 0.0520(10) 0.0515(9) 0.0510(9) 0.0035(8) -0.0109(7) 0.0003(8)
O6 0.0612(11) 0.0539(10) 0.0837(13) 0.0115(9) -0.0241(10) -0.0028(10)
O7 0.0484(12) 0.1247(18) 0.1063(17) -0.0157(12) 0.0204(12) 0.0188(15)
O8 0.0626(12) 0.1100(17) 0.0715(14) 0.0265(12) 0.0137(10) -0.0006(13)

loop_
_atom_type_symbol
_atom_type_description
_atom_type_scat_dispersion_real
_atom_type_scat_dispersion_imag
_atom_type_scat_source
C C 0.0033 0.0016 'International Tables Vol C Tables 4.2.6.8 and 6.1.1.4'
H H 0.0000 0.0000 'International Tables Vol C Tables 4.2.6.8 and 6.1.1.4'
N N 0.0061 0.0033 'International Tables Vol C Tables 4.2.6.8 and 6.1.1.4'
O O 0.0106 0.0060 'International Tables Vol C Tables 4.2.6.8 and 6.1.1.4'

loop_
_geom_angle_atom_site_label_1
_geom_angle_atom_site_label_2
_geom_angle_atom_site_label_3
_geom_angle
O1 C1 O2 116.14(19)
O1 C1 C9 124.6(2)
O2 C1 C9 119.3(2)
O2 C2 C7 121.88(19)
O2 C2 C3 117.0(2)
C7 C2 C3 121.1(2)
C4 C3 C2 118.2(2)
C4 C3 H3 120.9
C2 C3 H3 120.9
C3 C4 C5 120.8(3)
C3 C4 H4 119.6
C5 C4 H4 119.6
C6 C5 C4 120.8(3)
C6 C5 H5 119.6
C4 C5 H5 119.6
C5 C6 C7 119.9(3)
C5 C6 H6 120.1
C7 C6 H6 120.1
C2 C7 C6 119.3(2)
C2 C7 C8 117.3(2)
C6 C7 C8 123.4(2)
O3 C8 C9 124.8(2)
O3 C8 C7 114.90(19)
C9 C8 C7 120.27(19)
C8 C9 C1 119.29(19)
C8 C9 C10 125.86(18)
C1 C9 C10 114.72(18)
C11 C10 C9 111.69(17)
C11 C10 C20 115.59(16)
C9 C10 C20 115.37(17)
C11 C10 H10 104.2
C9 C10 H10 104.2
C20 C10 H10 104.2
C19 C11 C12 119.1(2)
C19 C11 C10 123.00(18)
C12 C11 C10 117.63(17)
O5 C12 O4 116.10(19)
O5 C12 C11 124.8(2)
O4 C12 C11 119.12(19)
O4 C13 C18 122.2(2)
O4 C13 C14 116.4(2)
C18 C13 C14 121.3(2)
C15 C14 C13 117.5(3)
C15 C14 H14 121.3
C13 C14 H14 121.3
C16 C15 C14 120.9(3)
C16 C15 H15 119.5
C14 C15 H15 119.5
C17 C16 C15 120.8(3)
C17 C16 H16 119.6
C15 C16 H16 119.6
C16 C17 C18 121.0(3)
C16 C17 H17 119.5
C18 C17 H17 119.5
C13 C18 C17 118.4(2)
C13 C18 C19 116.8(2)
C17 C18 C19 124.8(2)
O6 C19 C11 123.8(2)
O6 C19 C18 114.8(2)
C11 C19 C18 121.4(2)
C25 C20 C21 117.97(19)
C25 C20 C10 121.14(19)
C21 C20 C10 120.55(18)
C22 C21 C20 121.3(2)
C22 C21 H21 119.3
C20 C21 H21 119.3
C23 C22 C21 118.7(2)
C23 C22 H22 120.7
C21 C22 H22 120.7
C24 C23 C22 121.9(2)
C24 C23 N1 119.0(2)
C22 C23 N1 119.1(2)
C23 C24 C25 118.3(2)
C23 C24 H24 120.8
C25 C24 H24 120.8
C24 C25 C20 121.7(2)
C24 C25 H25 119.1
C20 C25 H25 119.1
O8 N1 O7 123.9(2)
O8 N1 C23 118.2(2)
O7 N1 C23 117.9(3)
C1 O2 C2 121.44(17)
C8 O3 H3A 109.5
C12 O4 C13 120.87(19)
C19 O6 H6A 109.5

loop_
_geom_bond_atom_site_label_1
_geom_bond_atom_site_label_2
_geom_bond_distance
C1 O1 1.221(3)
C1 O2 1.346(3)
C1 C9 1.451(3)
C2 O2 1.367(3)
C2 C7 1.382(3)
C2 C3 1.393(3)
C3 C4 1.373(4)
C3 H3 0.9300
C4 C5 1.385(4)
C4 H4 0.9300
C5 C6 1.356(4)
C5 H5 0.9300
C6 C7 1.386(3)
C6 H6 0.9300
C7 C8 1.456(3)
C8 O3 1.324(3)
C8 C9 1.350(3)
C9 C10 1.521(3)
C10 C11 1.517(3)
C10 C20 1.525(3)
C10 H10 0.9800
C11 C19 1.353(3)
C11 C12 1.449(3)
C12 O5 1.217(2)
C12 O4 1.355(3)
C13 O4 1.378(3)
C13 C18 1.386(3)
C13 C14 1.400(3)
C14 C15 1.386(4)
C14 H14 0.9300
C15 C16 1.376(4)
C15 H15 0.9300
C16 C17 1.341(4)
C16 H16 0.9300
C17 C18 1.388(3)
C17 H17 0.9300
C18 C19 1.440(3)
C19 O6 1.337(3)
C20 C25 1.379(3)
C20 C21 1.388(3)
C21 C22 1.376(3)
C21 H21 0.9300
C22 C23 1.371(3)
C22 H22 0.9300
C23 C24 1.371(4)
C23 N1 1.478(3)
C24 C25 1.379(3)
C24 H24 0.9300
C25 H25 0.9300
N1 O8 1.209(3)
N1 O7 1.223(3)
O3 H3A 0.8200
O6 H6A 0.8200

loop_
_geom_hbond_atom_site_label_D
_geom_hbond_atom_site_label_H
_geom_hbond_atom_site_label_A
_geom_hbond_distance_DH
_geom_hbond_distance_HA
_geom_hbond_distance_DA
_geom_hbond_angle_DHA
O3 H3A O5 0.82 1.79 2.597(2) 166
O6 H6A O1 0.82 1.80 2.617(2) 173
C10 H10 O1 0.98 2.34 2.809(3) 109
C10 H10 O6 0.98 2.49 2.928(3) 107

loop_
_geom_torsion_atom_site_label_1
_geom_torsion_atom_site_label_2
_geom_torsion_atom_site_label_3
_geom_torsion_atom_site_label_4
_geom_torsion
O2 C2 C3 C4 176.3(2)
C7 C2 C3 C4 -1.3(4)
C2 C3 C4 C5 0.8(5)
C3 C4 C5 C6 0.0(5)
C4 C5 C6 C7 -0.4(5)
O2 C2 C7 C6 -176.6(2)
C3 C2 C7 C6 1.0(4)
O2 C2 C7 C8 3.1(3)
C3 C2 C7 C8 -179.3(2)
C5 C6 C7 C2 -0.1(4)
C5 C6 C7 C8 -179.8(2)
C2 C7 C8 O3 -177.99(19)
C6 C7 C8 O3 1.7(3)
C2 C7 C8 C9 2.4(3)
C6 C7 C8 C9 -177.9(2)
O3 C8 C9 C1 172.24(19)
C7 C8 C9 C1 -8.2(3)
O3 C8 C9 C10 -3.4(3)
C7 C8 C9 C10 176.20(19)
O1 C1 C9 C8 -168.8(2)
O2 C1 C9 C8 8.8(3)
O1 C1 C9 C10 7.3(3)
O2 C1 C9 C10 -175.05(17)
C8 C9 C10 C11 84.8(2)
C1 C9 C10 C11 -91.0(2)
C8 C9 C10 C20 -49.9(3)
C1 C9 C10 C20 134.28(18)
C9 C10 C11 C19 89.4(2)
C20 C10 C11 C19 -136.0(2)
C9 C10 C11 C12 -85.1(2)
C20 C10 C11 C12 49.5(3)
C19 C11 C12 O5 -171.1(2)
C10 C11 C12 O5 3.7(3)
C19 C11 C12 O4 7.8(3)
C10 C11 C12 O4 -177.41(17)
O4 C13 C14 C15 177.5(2)
C18 C13 C14 C15 -0.1(4)
C13 C14 C15 C16 -0.8(4)
C14 C15 C16 C17 1.0(4)
C15 C16 C17 C18 -0.3(4)
O4 C13 C18 C17 -176.8(2)
C14 C13 C18 C17 0.7(3)
O4 C13 C18 C19 1.8(3)
C14 C13 C18 C19 179.3(2)
C16 C17 C18 C13 -0.5(4)
C16 C17 C18 C19 -179.0(2)
C12 C11 C19 O6 174.1(2)
C10 C11 C19 O6 -0.3(3)
C12 C11 C19 C18 -4.3(3)
C10 C11 C19 C18 -178.79(19)
C13 C18 C19 O6 -179.0(2)
C17 C18 C19 O6 -0.5(3)
C13 C18 C19 C11 -0.4(3)
C17 C18 C19 C11 178.1(2)
C11 C10 C20 C25 28.4(3)
C9 C10 C20 C25 161.27(19)
C11 C10 C20 C21 -158.45(19)
C9 C10 C20 C21 -25.6(3)
C25 C20 C21 C22 3.1(3)
C10 C20 C21 C22 -170.3(2)
C20 C21 C22 C23 -0.8(3)
C21 C22 C23 C24 -2.7(3)
C21 C22 C23 N1 175.6(2)
C22 C23 C24 C25 3.7(3)
N1 C23 C24 C25 -174.5(2)
C23 C24 C25 C20 -1.3(3)
C21 C20 C25 C24 -2.0(3)
C10 C20 C25 C24 171.3(2)
C24 C23 N1 O8 173.4(2)
C22 C23 N1 O8 -4.9(3)
C24 C23 N1 O7 -5.9(3)
C22 C23 N1 O7 175.9(2)
O1 C1 O2 C2 174.34(19)
C9 C1 O2 C2 -3.5(3)
C7 C2 O2 C1 -2.5(3)
C3 C2 O2 C1 179.8(2)
O5 C12 O4 C13 172.42(19)
C11 C12 O4 C13 -6.6(3)
C18 C13 O4 C12 1.8(3)
C14 C13 O4 C12 -175.8(2)

loop_
_cod_related_entry_id
_cod_related_entry_database
_cod_related_entry_code
1 ChemSpider 17755101
